data_4337744
loop_
_publ_author_name
'Zhao, Sangen'
'Zhang, Jia'
'Zhang, Shu-Quan'
'Sun, Zhihua'
'Lin, Zheshuai'
'Wu, Yicheng'
'Hong, Maochun'
'Luo, Junhua'

_publ_section_title
;
 A New UV Nonlinear Optical Material CsZn2B3O7: ZnO4 Tetrahedra Double the
 Efficiency of Second-Harmonic Generation.
;
_journal_issue 5
_journal_name_full 'Inorganic chemistry'
_journal_page_first 2521
_journal_page_last 2527
_journal_paper_doi 10.1021/ic402667m
_journal_volume 53
_journal_year 2014
_chemical_formula_sum 'B3 Cs O7 Zn2'
_chemical_formula_weight 408.08
_space_group_IT_number 36
_symmetry_cell_setting orthorhombic
_symmetry_space_group_name_Hall 'C 2c -2'
_symmetry_space_group_name_H-M 'C m c 21'
_atom_sites_solution_primary direct
_atom_sites_solution_secondary difmap
_audit_creation_method SHELXL-97
_audit_update_record
;
2013-06-17 # Formatted by publCIF
;
_cell_angle_alpha 90.00
_cell_angle_beta 90.00
_cell_angle_gamma 90.00
_cell_formula_units_Z 12
_cell_length_a 8.4293(2)
_cell_length_b 19.2550(6)
_cell_length_c 14.5767(4)
_cell_measurement_reflns_used 2159
_cell_measurement_temperature 230.01(10)
_cell_measurement_theta_max 28.8550
_cell_measurement_theta_min 3.5030
_cell_volume 2365.89(11)
_computing_cell_refinement
;
CrysAlisPro, Agilent Technologies,
Version 1.171.36.28
;
_computing_data_collection
;
CrysAlisPro, Agilent Technologies,
Version 1.171.36.28
;
_computing_data_reduction
;
CrysAlisPro, Agilent Technologies,
Version 1.171.36.28
;
_computing_structure_refinement 'SHELXL-97 (Sheldrick, 1997)'
_computing_structure_solution 'SHELXS-97 (Sheldrick, 1990)'
_diffrn_ambient_temperature 230.01(10)
_diffrn_detector_area_resol_mean 10.5594
_diffrn_measured_fraction_theta_full 0.988
_diffrn_measured_fraction_theta_max 0.988
_diffrn_measurement_device_type 'SuperNova, Dual, Cu at zero, Atlas'
_diffrn_measurement_method '\w scans'
_diffrn_radiation_monochromator graphite
_diffrn_radiation_source 'fine-focus sealed tube'
_diffrn_radiation_type MoK\a
_diffrn_radiation_wavelength 0.71073
_diffrn_reflns_av_R_equivalents 0.0318
_diffrn_reflns_av_sigmaI/netI 0.0473
_diffrn_reflns_limit_h_max 10
_diffrn_reflns_limit_h_min -10
_diffrn_reflns_limit_k_max 22
_diffrn_reflns_limit_k_min -20
_diffrn_reflns_limit_l_max 13
_diffrn_reflns_limit_l_min -17
_diffrn_reflns_number 3663
_diffrn_reflns_theta_full 25.02
_diffrn_reflns_theta_max 25.02
_diffrn_reflns_theta_min 3.51
_diffrn_standards_number 4442
_exptl_absorpt_coefficient_mu 10.625
_exptl_absorpt_correction_T_max 1.00000
_exptl_absorpt_correction_T_min 0.23306
_exptl_absorpt_correction_type multi-scan
_exptl_absorpt_process_details
;
CrysAlisPro, Agilent Technologies,
Version 1.171.36.28
Empirical absorption correction using spherical harmonics,
 implemented in SCALE3 ABSPACK scaling algorithm
;
_exptl_crystal_colour colorless
_exptl_crystal_density_diffrn 3.437
_exptl_crystal_density_method 'not measured'
_exptl_crystal_description block
_exptl_crystal_F_000 2232
_exptl_crystal_size_max 0.18
_exptl_crystal_size_mid 0.14
_exptl_crystal_size_min 0.09
_refine_diff_density_max 0.978
_refine_diff_density_min -1.100
_refine_diff_density_rms 0.174
_refine_ls_abs_structure_details 'Flack H D (1983), Acta Cryst. A39, 876-881'
_refine_ls_abs_structure_Flack 0.07(4)
_refine_ls_extinction_method none
_refine_ls_goodness_of_fit_ref 1.023
_refine_ls_hydrogen_treatment constr
_refine_ls_matrix_type full
_refine_ls_number_parameters 155
_refine_ls_number_reflns 1887
_refine_ls_number_restraints 1
_refine_ls_restrained_S_all 1.023
_refine_ls_R_factor_all 0.0362
_refine_ls_R_factor_gt 0.0309
_refine_ls_shift/su_max 0.000
_refine_ls_shift/su_mean 0.000
_refine_ls_structure_factor_coef Fsqd
_refine_ls_weighting_details 'calc w=1/[\s^2^(Fo^2^)+(0.0227P)^2^+0.0000P] where P=(Fo^2^+2Fc^2^)/3'
_refine_ls_weighting_scheme calc
_refine_ls_wR_factor_gt 0.0581
_refine_ls_wR_factor_ref 0.0615
_reflns_number_gt 1709
_reflns_number_total 1887
_reflns_threshold_expression >2sigma(I)
_cod_data_source_file ic402667m_si_002.cif
_cod_data_source_block c:\4-20-1~1\4-20-1
_cod_depositor_comments
;
The following automatic conversions were performed:

'_exptl_absorpt_correction_type' value 'Multi-scan' changed to
'multi-scan' according to
/usr/data/users/saulius/crontab/automatic-downloads/current/ACS/lib/dictionaries/cif_core.dic
dictionary named 'cif_core.dic' version 2.4.2 from 2011-04-26.

Automatic conversion script
Id: cif_fix_values 2281 2013-09-26 08:29:07Z andrius 
;
_cod_original_sg_symbol_H-M Cmc21
_cod_database_code 4337744

loop_
_symmetry_equiv_pos_as_xyz
'x, y, z'
'-x, -y, z+1/2'
'-x, y, z'
'x, -y, z+1/2'
'x+1/2, y+1/2, z'
'-x+1/2, -y+1/2, z+1/2'
'-x+1/2, y+1/2, z'
'x+1/2, -y+1/2, z+1/2'

loop_
_atom_site_label
_atom_site_type_symbol
_atom_site_fract_x
_atom_site_fract_y
_atom_site_fract_z
_atom_site_U_iso_or_equiv
_atom_site_adp_type
_atom_site_occupancy
_atom_site_symmetry_multiplicity
_atom_site_calc_flag
_atom_site_refinement_flags
Cs1 Cs 0.0000 0.39229(5) 0.29797(6) 0.0189(3) Uani 1 2 d S
Cs2 Cs 0.0000 0.38955(5) 0.65801(7) 0.0194(3) Uani 1 2 d S
Zn1 Zn 0.31308(8) 0.30949(4) 0.48451(11) 0.0081(2) Uani 1 1 d .
Zn2 Zn 0.19203(17) 0.20945(7) 0.32396(8) 0.0071(3) Uani 1 1 d .
Cs3 Cs 0.5000 0.49731(8) 0.72952(13) 0.0303(2) Uani 1 2 d S
Zn3 Zn 0.30988(18) 0.70618(7) 0.64581(8) 0.0093(4) Uani 1 1 d .
O3 O 0.2600(12) 0.6093(4) 0.6457(6) 0.016(2) Uani 1 1 d .
B6 B 0.0000 0.2460(5) 0.4850(14) 0.006(2) Uiso 1 2 d S
O4 O 0.2440(13) 0.5047(4) 0.5616(7) 0.019(2) Uani 1 1 d .
B2 B 0.2351(9) 0.4675(4) 0.4786(14) 0.0173(19) Uani 1 1 d .
O5 O 0.2201(6) 0.3996(2) 0.4768(9) 0.0216(13) Uani 1 1 d .
O8 O 0.5000 0.7266(4) 0.7193(5) 0.0079(17) Uiso 1 2 d S
O7 O 0.3576(6) 0.7236(3) 0.8595(4) 0.0095(12) Uiso 1 1 d .
O11 O 0.1399(6) 0.2525(3) 0.5302(3) 0.0091(12) Uani 1 1 d .
O12 O 0.0000 0.2383(4) 0.3910(5) 0.0099(17) Uiso 1 2 d S
O6 O 0.2349(13) 0.5056(4) 0.3967(7) 0.018(2) Uani 1 1 d .
B1 B 0.2467(18) 0.5766(7) 0.5627(9) 0.010(3) Uiso 1 1 d .
O9 O 0.1414(7) 0.2348(3) 0.1950(4) 0.0104(12) Uiso 1 1 d .
B5 B 0.0000 0.2247(9) 0.1493(14) 0.007(4) Uiso 1 2 d S
O10 O 0.0000 0.2038(4) 0.0608(5) 0.0124(19) Uani 1 2 d S
O2 O 0.2424(5) 0.6115(2) 0.4809(8) 0.0201(12) Uiso 1 1 d .
O1 O 0.2559(13) 0.6130(4) 0.3198(6) 0.016(2) Uani 1 1 d .
B3 B 0.2437(18) 0.5772(8) 0.3946(11) 0.019(3) Uani 1 1 d .
B4 B 0.5000 0.7239(9) 0.8131(13) 0.006(4) Uiso 1 2 d S

loop_
_atom_site_aniso_label
_atom_site_aniso_U_11
_atom_site_aniso_U_22
_atom_site_aniso_U_33
_atom_site_aniso_U_23
_atom_site_aniso_U_13
_atom_site_aniso_U_12
Cs1 0.0165(8) 0.0222(6) 0.0180(6) -0.0023(4) 0.000 0.000
Cs2 0.0223(8) 0.0189(6) 0.0171(5) 0.0019(5) 0.000 0.000
Zn1 0.0048(4) 0.0122(5) 0.0074(4) 0.0000(8) 0.0003(7) -0.0004(3)
Zn2 0.0010(9) 0.0132(8) 0.0069(6) -0.0006(6) 0.0004(5) 0.0005(5)
Cs3 0.0186(3) 0.0421(5) 0.0301(4) 0.0182(3) 0.000 0.000
Zn3 0.0087(10) 0.0115(8) 0.0076(7) 0.0002(5) -0.0002(6) 0.0010(5)
O3 0.024(7) 0.011(4) 0.014(4) -0.005(4) -0.005(4) -0.002(4)
O4 0.030(7) 0.012(5) 0.014(5) 0.003(3) 0.001(5) -0.001(4)
B2 0.014(4) 0.015(5) 0.022(5) -0.003(8) -0.005(9) 0.002(4)
O5 0.028(3) 0.011(3) 0.026(3) 0.005(5) -0.002(7) 0.002(2)
O11 0.007(3) 0.012(3) 0.008(3) 0.003(2) 0.002(2) 0.003(3)
O6 0.033(7) 0.011(5) 0.010(4) -0.001(3) 0.003(5) -0.005(4)
O10 0.005(4) 0.024(5) 0.008(4) 0.000(4) 0.000 0.000
O1 0.025(7) 0.016(5) 0.008(4) -0.002(4) -0.005(4) -0.007(4)
B3 0.015(7) 0.019(7) 0.022(6) -0.002(5) 0.000(5) -0.005(5)

loop_
_atom_type_symbol
_atom_type_description
_atom_type_scat_dispersion_real
_atom_type_scat_dispersion_imag
_atom_type_scat_source
B B 0.0013 0.0007 'International Tables Vol C Tables 4.2.6.8 and 6.1.1.4'
O O 0.0106 0.0060 'International Tables Vol C Tables 4.2.6.8 and 6.1.1.4'
Zn Zn 0.2839 1.4301 'International Tables Vol C Tables 4.2.6.8 and 6.1.1.4'
Cs Cs -0.3680 2.1192 'International Tables Vol C Tables 4.2.6.8 and 6.1.1.4'

loop_
_geom_angle_atom_site_label_1
_geom_angle_atom_site_label_2
_geom_angle_atom_site_label_3
_geom_angle
_geom_angle_site_symmetry_1
_geom_angle_site_symmetry_3
O3 Cs1 O3 89.3(4) 2_564 4_564
O3 Cs1 O5 170.6(2) 2_564 .
O3 Cs1 O5 99.9(2) 4_564 .
O3 Cs1 O5 99.9(2) 2_564 3
O3 Cs1 O5 170.6(2) 4_564 3
O5 Cs1 O5 70.8(3) . 3
O3 Cs1 O12 106.69(17) 2_564 .
O3 Cs1 O12 106.69(17) 4_564 .
O5 Cs1 O12 72.62(14) . .
O5 Cs1 O12 72.62(14) 3 .
O3 Cs1 O6 138.0(2) 2_564 .
O3 Cs1 O6 83.9(3) 4_564 .
O5 Cs1 O6 42.58(19) . .
O5 Cs1 O6 87.9(2) 3 .
O12 Cs1 O6 114.98(19) . .
O3 Cs1 O6 83.9(3) 2_564 3
O3 Cs1 O6 138.0(2) 4_564 3
O5 Cs1 O6 87.9(2) . 3
O5 Cs1 O6 42.58(19) 3 3
O12 Cs1 O6 114.98(19) . 3
O6 Cs1 O6 74.3(4) . 3
O3 Cs1 O9 57.36(16) 2_564 3
O3 Cs1 O9 85.84(17) 4_564 3
O5 Cs1 O9 124.77(13) . 3
O5 Cs1 O9 100.68(14) 3 3
O12 Cs1 O9 53.52(15) . 3
O6 Cs1 O9 161.2(2) . 3
O6 Cs1 O9 123.1(2) 3 3
O3 Cs1 O9 85.84(17) 2_564 .
O3 Cs1 O9 57.36(16) 4_564 .
O5 Cs1 O9 100.68(14) . .
O5 Cs1 O9 124.77(13) 3 .
O12 Cs1 O9 53.52(15) . .
O6 Cs1 O9 123.1(2) . .
O6 Cs1 O9 161.2(2) 3 .
O9 Cs1 O9 38.80(17) 3 .
O3 Cs1 B2 155.7(2) 2_564 .
O3 Cs1 B2 97.9(3) 4_564 .
O5 Cs1 B2 21.27(18) . .
O5 Cs1 B2 72.9(3) 3 .
O12 Cs1 B2 93.5(2) . .
O6 Cs1 B2 22.9(3) . .
O6 Cs1 B2 75.1(2) 3 .
O9 Cs1 B2 146.02(19) 3 .
O9 Cs1 B2 117.61(16) . .
O3 Cs1 B2 97.9(3) 2_564 3
O3 Cs1 B2 155.7(2) 4_564 3
O5 Cs1 B2 72.9(3) . 3
O5 Cs1 B2 21.27(18) 3 3
O12 Cs1 B2 93.5(2) . 3
O6 Cs1 B2 75.1(2) . 3
O6 Cs1 B2 22.9(3) 3 3
O9 Cs1 B2 117.61(16) 3 3
O9 Cs1 B2 146.02(19) . 3
B2 Cs1 B2 66.8(4) . 3
O3 Cs1 B5 66.1(2) 2_564 .
O3 Cs1 B5 66.1(2) 4_564 .
O5 Cs1 B5 119.3(2) . .
O5 Cs1 B5 119.3(2) 3 .
O12 Cs1 B5 58.5(3) . .
O6 Cs1 B5 142.86(18) . .
O6 Cs1 B5 142.86(18) 3 .
O9 Cs1 B5 20.76(13) 3 .
O9 Cs1 B5 20.76(13) . .
B2 Cs1 B5 137.9(2) . .
B2 Cs1 B5 137.9(2) 3 .
O1 Cs2 O1 84.9(4) 4_565 2_565
O1 Cs2 O5 172.2(2) 4_565 3
O1 Cs2 O5 102.5(2) 2_565 3
O1 Cs2 O5 102.5(2) 4_565 .
O1 Cs2 O5 172.2(2) 2_565 .
O5 Cs2 O5 70.0(3) 3 .
O1 Cs2 O8 77.47(17) 4_565 5_445
O1 Cs2 O8 77.47(17) 2_565 5_445
O5 Cs2 O8 106.34(14) 3 5_445
O5 Cs2 O8 106.34(14) . 5_445
O1 Cs2 O4 137.5(2) 4_565 3
O1 Cs2 O4 84.5(3) 2_565 3
O5 Cs2 O4 42.46(19) 3 3
O5 Cs2 O4 88.3(2) . 3
O8 Cs2 O4 139.01(18) 5_445 3
O1 Cs2 O4 84.5(3) 4_565 .
O1 Cs2 O4 137.5(2) 2_565 .
O5 Cs2 O4 88.3(2) 3 .
O5 Cs2 O4 42.46(19) . .
O8 Cs2 O4 139.01(18) 5_445 .
O4 Cs2 O4 76.2(4) 3 .
O1 Cs2 O11 128.28(16) 4_565 3
O1 Cs2 O11 98.99(18) 2_565 3
O5 Cs2 O11 53.59(12) 3 3
O5 Cs2 O11 78.46(15) . 3
O8 Cs2 O11 53.88(14) 5_445 3
O4 Cs2 O11 94.03(19) 3 3
O4 Cs2 O11 119.57(19) . 3
O1 Cs2 O11 98.99(18) 4_565 .
O1 Cs2 O11 128.28(17) 2_565 .
O5 Cs2 O11 78.46(15) 3 .
O5 Cs2 O11 53.59(12) . .
O8 Cs2 O11 53.88(14) 5_445 .
O4 Cs2 O11 119.57(19) 3 .
O4 Cs2 O11 94.03(19) . .
O11 Cs2 O11 40.13(17) 3 .
O1 Cs2 B2 155.75(19) 4_565 3
O1 Cs2 B2 99.8(3) 2_565 3
O5 Cs2 B2 21.25(19) 3 3
O5 Cs2 B2 72.4(3) . 3
O8 Cs2 B2 126.77(18) 5_445 3
O4 Cs2 B2 23.0(3) 3 3
O4 Cs2 B2 75.9(2) . 3
O11 Cs2 B2 74.81(19) 3 3
O11 Cs2 B2 96.6(2) . 3
O1 Cs2 B2 99.8(3) 4_565 .
O1 Cs2 B2 155.75(19) 2_565 .
O5 Cs2 B2 72.4(3) 3 .
O5 Cs2 B2 21.25(19) . .
O8 Cs2 B2 126.77(17) 5_445 .
O4 Cs2 B2 75.9(2) 3 .
O4 Cs2 B2 23.0(3) . .
O11 Cs2 B2 96.6(2) 3 .
O11 Cs2 B2 74.81(19) . .
B2 Cs2 B2 66.6(4) 3 .
O1 Cs2 B6 119.1(2) 4_565 .
O1 Cs2 B6 119.1(2) 2_565 .
O5 Cs2 B6 59.6(2) 3 .
O5 Cs2 B6 59.6(2) . .
O8 Cs2 B6 58.3(3) 5_445 .
O4 Cs2 B6 102.0(2) 3 .
O4 Cs2 B6 102.0(2) . .
O11 Cs2 B6 21.25(12) 3 .
O11 Cs2 B6 21.25(12) . .
B2 Cs2 B6 79.6(3) 3 .
B2 Cs2 B6 79.6(3) . .
O5 Zn1 O11 103.0(3) . .
O5 Zn1 O10 119.1(4) . 6
O11 Zn1 O10 109.8(3) . 6
O5 Zn1 O7 108.6(4) . 4_564
O11 Zn1 O7 106.2(2) . 4_564
O10 Zn1 O7 109.4(3) 6 4_564
O5 Zn1 Zn1 114.27(15) . 3_655
O11 Zn1 Zn1 138.68(15) . 3_655
O10 Zn1 Zn1 35.91(18) 6 3_655
O7 Zn1 Zn1 79.00(15) 4_564 3_655
O5 Zn1 Cs2 53.9(4) . .
O11 Zn1 Cs2 60.07(16) . .
O10 Zn1 Cs2 103.0(2) 6 .
O7 Zn1 Cs2 147.52(16) 4_564 .
Zn1 Zn1 Cs2 131.701(19) 3_655 .
O5 Zn1 Cs1 49.0(4) . .
O11 Zn1 Cs1 87.91(15) . .
O10 Zn1 Cs1 161.6(2) 6 .
O7 Zn1 Cs1 68.60(16) 4_564 .
Zn1 Zn1 Cs1 129.937(17) 3_655 .
Cs2 Zn1 Cs1 81.021(17) . .
O1 Zn2 O7 118.9(4) 7_545 4_564
O1 Zn2 O12 118.6(4) 7_545 .
O7 Zn2 O12 105.5(2) 4_564 .
O1 Zn2 O9 105.0(3) 7_545 .
O7 Zn2 O9 103.9(2) 4_564 .
O12 Zn2 O9 102.9(3) . .
O1 Zn2 Cs1 166.4(3) 7_545 .
O7 Zn2 Cs1 74.23(15) 4_564 .
O12 Zn2 Cs1 56.7(2) . .
O9 Zn2 Cs1 66.20(16) . .
O1 Zn2 Cs2 51.1(3) 7_545 6_554
O7 Zn2 Cs2 90.64(16) 4_564 6_554
O12 Zn2 Cs2 163.87(19) . 6_554
O9 Zn2 Cs2 71.77(16) . 6_554
Cs1 Zn2 Cs2 129.60(5) . 6_554
O3 Cs3 O3 78.5(3) 3_655 .
O3 Cs3 O1 178.3(3) 3_655 4_565
O3 Cs3 O1 101.28(12) . 4_565
O3 Cs3 O1 101.28(12) 3_655 2_665
O3 Cs3 O1 178.3(3) . 2_665
O1 Cs3 O1 78.9(3) 4_565 2_665
O3 Cs3 O4 95.9(2) 3_655 .
O3 Cs3 O4 42.8(2) . .
O1 Cs3 O4 85.0(3) 4_565 .
O1 Cs3 O4 138.9(2) 2_665 .
O3 Cs3 O4 42.8(2) 3_655 3_655
O3 Cs3 O4 95.9(2) . 3_655
O1 Cs3 O4 138.9(2) 4_565 3_655
O1 Cs3 O4 85.0(2) 2_665 3_655
O4 Cs3 O4 82.7(4) . 3_655
O3 Cs3 O6 82.3(3) 3_655 2_665
O3 Cs3 O6 136.1(2) . 2_665
O1 Cs3 O6 96.8(2) 4_565 2_665
O1 Cs3 O6 42.3(2) 2_665 2_665
O4 Cs3 O6 178.1(3) . 2_665
O4 Cs3 O6 96.11(13) 3_655 2_665
O3 Cs3 O6 136.1(2) 3_655 4_565
O3 Cs3 O6 82.3(3) . 4_565
O1 Cs3 O6 42.3(2) 4_565 4_565
O1 Cs3 O6 96.8(2) 2_665 4_565
O4 Cs3 O6 96.11(13) . 4_565
O4 Cs3 O6 178.1(3) 3_655 4_565
O6 Cs3 O6 85.0(4) 2_665 4_565
O3 Cs3 B3 98.4(3) 3_655 2_665
O3 Cs3 B3 156.8(3) . 2_665
O1 Cs3 B3 81.1(3) 4_565 2_665
O1 Cs3 B3 21.4(3) 2_665 2_665
O4 Cs3 B3 158.6(3) . 2_665
O4 Cs3 B3 97.1(3) 3_655 2_665
O6 Cs3 B3 23.0(3) 2_665 2_665
O6 Cs3 B3 84.5(3) 4_565 2_665
O3 Cs3 B3 156.8(3) 3_655 4_565
O3 Cs3 B3 98.4(3) . 4_565
O1 Cs3 B3 21.4(3) 4_565 4_565
O1 Cs3 B3 81.1(3) 2_665 4_565
O4 Cs3 B3 97.1(3) . 4_565
O4 Cs3 B3 158.6(3) 3_655 4_565
O6 Cs3 B3 84.5(3) 2_665 4_565
O6 Cs3 B3 23.0(3) 4_565 4_565
B3 Cs3 B3 75.3(5) 2_665 4_565
O3 Cs3 B1 22.4(3) 3_655 3_655
O3 Cs3 B1 80.2(3) . 3_655
O1 Cs3 B1 159.3(3) 4_565 3_655
O1 Cs3 B1 100.2(3) 2_665 3_655
O4 Cs3 B1 82.3(3) . 3_655
O4 Cs3 B1 22.8(3) 3_655 3_655
O6 Cs3 B1 96.0(3) 2_665 3_655
O6 Cs3 B1 155.7(3) 4_565 3_655
B3 Cs3 B1 105.72(17) 2_665 3_655
B3 Cs3 B1 178.5(4) 4_565 3_655
O3 Cs3 B1 80.2(3) 3_655 .
O3 Cs3 B1 22.4(3) . .
O1 Cs3 B1 100.2(3) 4_565 .
O1 Cs3 B1 159.3(3) 2_665 .
O4 Cs3 B1 22.8(3) . .
O4 Cs3 B1 82.3(3) 3_655 .
O6 Cs3 B1 155.7(3) 2_665 .
O6 Cs3 B1 96.0(3) 4_565 .
B3 Cs3 B1 178.5(4) 2_665 .
B3 Cs3 B1 105.72(17) 4_565 .
B1 Cs3 B1 73.3(5) 3_655 .
O3 Zn3 O11 119.5(3) . 7
O3 Zn3 O9 114.0(4) . 4_565
O11 Zn3 O9 102.0(2) 7 4_565
O3 Zn3 O8 112.0(4) . .
O11 Zn3 O8 101.7(3) 7 .
O9 Zn3 O8 106.0(2) 4_565 .
O3 Zn3 Cs2 168.0(3) . 5
O11 Zn3 Cs2 62.25(16) 7 5
O9 Zn3 Cs2 75.81(17) 4_565 5
O8 Zn3 Cs2 57.1(2) . 5
O3 Zn3 Cs1 51.8(3) . 2_565
O11 Zn3 Cs1 148.68(16) 7 2_565
O9 Zn3 Cs1 65.73(17) 4_565 2_565
O8 Zn3 Cs1 109.4(2) . 2_565
Cs2 Zn3 Cs1 133.62(5) 5 2_565
B1 O3 Zn3 117.9(8) . .
B1 O3 Cs1 124.6(9) . 2_565
Zn3 O3 Cs1 99.4(4) . 2_565
B1 O3 Cs3 94.6(7) . .
Zn3 O3 Cs3 121.2(4) . .
Cs1 O3 Cs3 99.6(2) 2_565 .
O11 B6 O11 120.8(15) . 3
O11 B6 O12 119.5(7) . .
O11 B6 O12 119.5(7) 3 .
O11 B6 Cs2 66.7(6) . .
O11 B6 Cs2 66.7(6) 3 .
O12 B6 Cs2 138.6(7) . .
O11 B6 Cs1 105.8(6) . .
O11 B6 Cs1 105.8(6) 3 .
O12 B6 Cs1 52.1(5) . .
Cs2 B6 Cs1 86.5(2) . .
B1 O4 B2 121.2(10) . .
B1 O4 Cs3 91.4(7) . .
B2 O4 Cs3 131.1(7) . .
B1 O4 Cs2 132.1(8) . .
B2 O4 Cs2 89.5(6) . .
Cs3 O4 Cs2 93.6(2) . .
O5 B2 O6 120.3(16) . .
O5 B2 O4 121.9(16) . .
O6 B2 O4 117.8(7) . .
O5 B2 Cs1 62.1(8) . .
O6 B2 Cs1 65.6(7) . .
O4 B2 Cs1 149.6(6) . .
O5 B2 Cs2 63.1(8) . .
O6 B2 Cs2 146.6(7) . .
O4 B2 Cs2 67.5(7) . .
Cs1 B2 Cs2 93.46(19) . .
B2 O5 Zn1 149.8(5) . .
B2 O5 Cs1 96.6(9) . .
Zn1 O5 Cs1 104.3(4) . .
B2 O5 Cs2 95.6(10) . .
Zn1 O5 Cs2 97.7(4) . .
Cs1 O5 Cs2 109.26(14) . .
B4 O8 Zn3 122.5(3) . .
B4 O8 Zn3 122.5(3) . 3_655
Zn3 O8 Zn3 109.1(3) . 3_655
B4 O8 Cs2 108.1(8) . 5
Zn3 O8 Cs2 92.5(2) . 5
Zn3 O8 Cs2 92.5(2) 3_655 5
B4 O7 Zn1 128.5(7) . 4_565
B4 O7 Zn2 119.0(7) . 4_565
Zn1 O7 Zn2 108.7(3) 4_565 4_565
B6 O11 Zn1 122.6(7) . .
B6 O11 Zn3 124.4(7) . 7_545
Zn1 O11 Zn3 113.0(3) . 7_545
B6 O11 Cs2 92.0(6) . .
Zn1 O11 Cs2 90.60(18) . .
Zn3 O11 Cs2 87.57(17) 7_545 .
B6 O12 Zn2 121.6(2) . 3
B6 O12 Zn2 121.6(2) . .
Zn2 O12 Zn2 110.4(4) 3 .
B6 O12 Cs1 108.4(6) . .
Zn2 O12 Cs1 92.9(2) 3 .
Zn2 O12 Cs1 92.9(2) . .
B3 O6 B2 122.8(11) . .
B3 O6 Cs1 133.4(9) . .
B2 O6 Cs1 91.5(6) . .
B3 O6 Cs3 87.9(8) . 2_664
B2 O6 Cs3 128.2(7) . 2_664
Cs1 O6 Cs3 94.2(2) . 2_664
O2 B1 O3 123.1(10) . .
O2 B1 O4 118.8(11) . .
O3 B1 O4 118.1(11) . .
O2 B1 Cs3 144.8(9) . .
O3 B1 Cs3 63.0(7) . .
O4 B1 Cs3 65.8(7) . .
B5 O9 Zn3 122.2(8) . 4_564
B5 O9 Zn2 127.4(8) . .
Zn3 O9 Zn2 109.5(3) 4_564 .
B5 O9 Cs1 92.0(7) . .
Zn3 O9 Cs1 84.48(18) 4_564 .
Zn2 O9 Cs1 83.31(17) . .
O10 B5 O9 120.2(7) . .
O10 B5 O9 120.2(7) . 3
O9 B5 O9 119.6(15) . 3
O10 B5 Cs1 141.2(10) . .
O9 B5 Cs1 67.2(7) . .
O9 B5 Cs1 67.2(7) 3 .
B5 O10 Zn1 125.79(19) . 8_454
B5 O10 Zn1 125.79(19) . 6_554
Zn1 O10 Zn1 108.2(4) 8_454 6_554
B1 O2 B3 122.9(6) . .
B3 O1 Zn2 120.6(8) . 7
B3 O1 Cs2 124.0(9) . 2_564
Zn2 O1 Cs2 101.2(4) 7 2_564
B3 O1 Cs3 92.5(9) . 2_664
Zn2 O1 Cs3 120.4(4) 7 2_664
Cs2 O1 Cs3 96.8(2) 2_564 2_664
O1 B3 O6 123.7(13) . .
O1 B3 O2 119.9(12) . .
O6 B3 O2 116.3(12) . .
O1 B3 Cs3 66.1(8) . 2_664
O6 B3 Cs3 69.1(7) . 2_664
O2 B3 Cs3 142.7(9) . 2_664
O8 B4 O7 119.4(7) . .
O8 B4 O7 119.4(7) . 3_655
O7 B4 O7 121.2(14) . 3_655
O8 B4 Cs2 52.5(7) . 5
O7 B4 Cs2 106.7(7) . 5
O7 B4 Cs2 106.7(7) 3_655 5

loop_
_geom_bond_atom_site_label_1
_geom_bond_atom_site_label_2
_geom_bond_distance
_geom_bond_site_symmetry_2
Cs1 O3 3.119(10) 2_564
Cs1 O3 3.119(10) 4_564
Cs1 O5 3.202(11) .
Cs1 O5 3.202(11) 3
Cs1 O12 3.260(8) .
Cs1 O6 3.279(10) .
Cs1 O6 3.279(10) 3
Cs1 O9 3.587(6) 3
Cs1 O9 3.587(6) .
Cs1 B2 3.600(16) .
Cs1 B2 3.600(16) 3
Cs1 B5 3.888(18) .
Cs2 O1 3.196(10) 4_565
Cs2 O1 3.196(10) 2_565
Cs2 O5 3.234(12) 3
Cs2 O5 3.234(12) .
Cs2 O8 3.262(8) 5_445
Cs2 O4 3.334(10) 3
Cs2 O4 3.334(10) .
Cs2 O11 3.438(5) 3
Cs2 O11 3.438(5) .
Cs2 B2 3.609(16) 3
Cs2 B2 3.609(16) .
Cs2 B6 3.741(16) .
Zn1 O5 1.907(5) .
Zn1 O11 1.943(5) .
Zn1 O10 1.945(5) 6
Zn1 O7 1.966(6) 4_564
Zn1 Zn1 3.1512(14) 3_655
Zn2 O1 1.909(8) 7_545
Zn2 O7 1.970(5) 4_564
Zn2 O12 1.971(4) .
Zn2 O9 1.989(6) .
Zn2 Cs2 4.0278(16) 6_554
Cs3 O3 3.199(9) 3_655
Cs3 O3 3.199(9) .
Cs3 O1 3.236(9) 4_565
Cs3 O1 3.236(9) 2_665
Cs3 O4 3.266(11) .
Cs3 O4 3.266(11) 3_655
Cs3 O6 3.307(10) 2_665
Cs3 O6 3.307(10) 4_565
Cs3 B3 3.537(16) 2_665
Cs3 B3 3.537(16) 4_565
Cs3 B1 3.578(14) 3_655
Cs3 B1 3.579(14) .
Zn3 O3 1.913(7) .
Zn3 O11 1.953(5) 7
Zn3 O9 1.955(6) 4_565
Zn3 O8 1.968(4) .
Zn3 Cs2 3.8815(17) 5
Zn3 Cs1 3.9163(17) 2_565
O3 B1 1.369(16) .
O3 Cs1 3.119(10) 2_565
B6 O11 1.357(11) .
B6 O11 1.357(11) 3
B6 O12 1.38(2) .
O4 B1 1.385(16) .
O4 B2 1.41(2) .
B2 O5 1.314(9) .
B2 O6 1.40(2) .
O8 B4 1.37(2) .
O8 Zn3 1.968(4) 3_655
O8 Cs2 3.262(8) 5
O7 B4 1.378(11) .
O7 Zn1 1.966(6) 4_565
O7 Zn2 1.970(5) 4_565
O11 Zn3 1.953(5) 7_545
O12 Zn2 1.971(4) 3
O6 B3 1.381(17) .
O6 Cs3 3.307(10) 2_664
B1 O2 1.368(17) .
O9 B5 1.379(12) .
O9 Zn3 1.955(6) 4_564
B5 O10 1.35(2) .
B5 O9 1.379(12) 3
O10 Zn1 1.945(5) 8_454
O10 Zn1 1.945(5) 6_554
O2 B3 1.422(19) .
O1 B3 1.294(17) .
O1 Zn2 1.909(8) 7
O1 Cs2 3.196(10) 2_564
O1 Cs3 3.236(9) 2_664
B3 Cs3 3.537(16) 2_664
B4 O7 1.378(10) 3_655
B4 Cs2 3.909(18) 5
